data_2214712
loop_
_publ_author_name
'Heng-Qiang Zhang'
'Jin-Zhou Li'
'Yong Zhang'
'Dan Zhang'
'Zhan-Hua Su'

_publ_section_title
4-[(<i>Z</i>)-(<i>n</i>-Butylamino)(2-furyl)methylene]-3-methyl-1-phenyl-1<i>H</i>-pyrazol-5(4<i>H</i>)-one
_journal_coeditor_code HG2259
_journal_issue 8
_journal_name_full 'Acta Crystallographica Section E'
_journal_page_first o3536
_journal_page_last o3536
_journal_paper_doi 10.1107/S1600536807034216
_journal_volume 63
_journal_year 2007
_chemical_formula_iupac 'C19 H21 N3 O2'
_chemical_formula_moiety 'C19 H21 N3 O2'
_chemical_formula_sum 'C19 H21 N3 O2'
_chemical_formula_weight 323.39
_chemical_name_systematic
;
4-[(Z)-(<i>n</i>-Butylamino)(2-furyl)methylene]-3-methyl-1-phenyl-
1H-pyrazol-5(4H)-one
;
_space_group_IT_number 61
_symmetry_cell_setting orthorhombic
_symmetry_space_group_name_Hall '-P 2ac 2ab'
_symmetry_space_group_name_H-M 'P b c a'
_atom_sites_solution_hydrogens geom
_atom_sites_solution_primary direct
_atom_sites_solution_secondary difmap
_audit_creation_method SHELXL-97
_cell_angle_alpha 90.00
_cell_angle_beta 90.00
_cell_angle_gamma 90.00
_cell_formula_units_Z 8
_cell_length_a 15.1910(6)
_cell_length_b 14.5509(6)
_cell_length_c 15.4249(6)
_cell_measurement_reflns_used 3467
_cell_measurement_temperature 295(2)
_cell_measurement_theta_max 21.84
_cell_measurement_theta_min 2.64
_cell_volume 3409.6(2)
_computing_cell_refinement SMART
_computing_data_collection 'SMART (Bruker, 2005)'
_computing_data_reduction 'SAINT (Bruker, 2005)'
_computing_molecular_graphics 'SHELXTL (Bruker, 2001)'
_computing_publication_material SHELXTL
_computing_structure_refinement 'SHELXL97 (Sheldrick, 1997)'
_computing_structure_solution 'SHELXS86 (Sheldrick, 1990)'
_diffrn_ambient_temperature 295(2)
_diffrn_measured_fraction_theta_full 0.999
_diffrn_measured_fraction_theta_max 0.999
_diffrn_measurement_device_type 'Bruker SMART CCD area-detector'
_diffrn_measurement_method '\f and \w'
_diffrn_radiation_monochromator graphite
_diffrn_radiation_source 'fine-focus sealed tube'
_diffrn_radiation_type MoK\a
_diffrn_radiation_wavelength 0.71073
_diffrn_reflns_av_R_equivalents 0.0596
_diffrn_reflns_av_sigmaI/netI 0.0349
_diffrn_reflns_limit_h_max 20
_diffrn_reflns_limit_h_min -20
_diffrn_reflns_limit_k_max 19
_diffrn_reflns_limit_k_min -19
_diffrn_reflns_limit_l_max 20
_diffrn_reflns_limit_l_min -20
_diffrn_reflns_number 32853
_diffrn_reflns_theta_full 28.30
_diffrn_reflns_theta_max 28.30
_diffrn_reflns_theta_min 2.64
_diffrn_standards_interval_count 0
_diffrn_standards_interval_time 0
_diffrn_standards_number 0
_exptl_absorpt_coefficient_mu 0.083
_exptl_absorpt_correction_T_max 0.980
_exptl_absorpt_correction_T_min 0.884
_exptl_absorpt_correction_type multi-scan
_exptl_absorpt_process_details '(SADABS; Sheldrick, 2005)'
_exptl_crystal_colour green
_exptl_crystal_density_diffrn 1.260
_exptl_crystal_density_method 'not measured'
_exptl_crystal_description block
_exptl_crystal_F_000 1376
_exptl_crystal_size_max 0.26
_exptl_crystal_size_mid 0.20
_exptl_crystal_size_min 0.18
_refine_diff_density_max 0.163
_refine_diff_density_min -0.188
_refine_ls_extinction_method none
_refine_ls_goodness_of_fit_ref 1.004
_refine_ls_hydrogen_treatment mixed
_refine_ls_matrix_type full
_refine_ls_number_parameters 223
_refine_ls_number_reflns 4225
_refine_ls_number_restraints 0
_refine_ls_restrained_S_all 1.004
_refine_ls_R_factor_all 0.1025
_refine_ls_R_factor_gt 0.0468
_refine_ls_shift/su_max 0.000
_refine_ls_shift/su_mean 0.000
_refine_ls_structure_factor_coef Fsqd
_refine_ls_weighting_details 'calc w=1/[\s^2^(Fo^2^)+(0.0533P)^2^+0.4662P] where P=(Fo^2^+2Fc^2^)/3'
_refine_ls_weighting_scheme calc
_refine_ls_wR_factor_gt 0.1017
_refine_ls_wR_factor_ref 0.1282
_reflns_number_gt 2326
_reflns_number_total 4225
_reflns_threshold_expression I>2\s(I)
_cod_data_source_file hg2259.cif
_cod_data_source_block I
_cod_depositor_comments
;
The following automatic conversions were performed:
'_symmetry_cell_setting' value 'Orthorhombic' changed to 'orthorhombic'
according to '/home/saulius/struct/CIF-dictionaries/cif_core.dic'
dictionary named 'cif_core.dic' version 2.4.1 from 2010-06-29.

Automatic conversion script
Id: cif_fix_enum 1527 2010-12-29 10:47:43Z saulius 

The following automatic conversions were performed:

'_symmetry_cell_setting' value 'Orthorhombic' changed to
'orthorhombic' according to
/home/saulius/struct/CIF-dictionaries/cif_core.dic dictionary named
'cif_core.dic' version 2.4.1 from 2010-06-29.

Automatic conversion script
Id: cif_fix_values 1715 2011-07-08 13:25:40Z adriana 
;
_cod_database_code 2214712
_cod_database_fobs_code 2214712

loop_
_symmetry_equiv_pos_as_xyz
'x, y, z'
'-x+1/2, -y, z+1/2'
'-x, y+1/2, -z+1/2'
'x+1/2, -y+1/2, -z'
'-x, -y, -z'
'x-1/2, y, -z-1/2'
'x, -y-1/2, z-1/2'
'-x-1/2, y-1/2, z'

loop_
_atom_site_type_symbol
_atom_site_label
_atom_site_fract_x
_atom_site_fract_y
_atom_site_fract_z
_atom_site_U_iso_or_equiv
_atom_site_adp_type
_atom_site_calc_flag
_atom_site_refinement_flags
_atom_site_occupancy
O O1 0.06704(8) 0.13250(9) 0.41864(8) 0.0560(3) Uani d . 1
N N2 0.25340(9) 0.11806(10) 0.55284(9) 0.0499(4) Uani d . 1
C C8 0.10515(10) 0.11395(11) 0.57046(11) 0.0431(4) Uani d . 1
O O2 0.03838(8) 0.17852(8) 0.74500(8) 0.0536(3) Uani d . 1
N N1 0.21209(9) 0.13090(9) 0.47231(9) 0.0475(4) Uani d . 1
N N3 -0.04887(9) 0.10498(10) 0.55306(11) 0.0493(4) Uani d . 1
C C12 0.00469(10) 0.10627(11) 0.69884(11) 0.0446(4) Uani d . 1
C C17 -0.20167(11) 0.12292(12) 0.50373(11) 0.0475(4) Uani d . 1
H H17A -0.1901 0.0783 0.4584 0.057 Uiso calc R 1
H H17B -0.1898 0.1836 0.4805 0.057 Uiso calc R 1
C C11 0.02069(10) 0.10832(11) 0.60525(11) 0.0429(4) Uani d . 1
C C1 0.26506(11) 0.14257(11) 0.39802(11) 0.0470(4) Uani d . 1
C C18 -0.29717(11) 0.11681(13) 0.53097(12) 0.0542(5) Uani d . 1
H H18A -0.3089 0.1644 0.5735 0.065 Uiso calc R 1
H H18B -0.3070 0.0579 0.5588 0.065 Uiso calc R 1
C C9 0.19055(10) 0.10845(11) 0.61015(11) 0.0446(4) Uani d . 1
C C7 0.12121(11) 0.12670(11) 0.47977(11) 0.0452(4) Uani d . 1
C C6 0.35621(12) 0.13823(13) 0.40621(13) 0.0599(5) Uani d . 1
H H6 0.3816 0.1276 0.4602 0.072 Uiso calc R 1
C C16 -0.14156(10) 0.10485(12) 0.57981(11) 0.0488(4) Uani d . 1
H H16A -0.1507 0.1518 0.6236 0.059 Uiso calc R 1
H H16B -0.1560 0.0458 0.6053 0.059 Uiso calc R 1
C C2 0.22899(13) 0.15950(13) 0.31758(12) 0.0593(5) Uani d . 1
H H2 0.1682 0.1632 0.3112 0.071 Uiso calc R 1
C C15 0.01642(12) 0.16258(14) 0.82933(12) 0.0600(5) Uani d . 1
H H15 0.0306 0.2012 0.8753 0.072 Uiso calc R 1
C C13 -0.03612(12) 0.04813(14) 0.75253(13) 0.0611(5) Uani d . 1
H H13 -0.0646 -0.0061 0.7372 0.073 Uiso calc R 1
C C10 0.21496(12) 0.08888(14) 0.70213(11) 0.0590(5) Uani d . 1
H H10A 0.2771 0.0776 0.7058 0.088 Uiso calc R 1
H H10B 0.1834 0.0357 0.7220 0.088 Uiso calc R 1
H H10C 0.2000 0.1408 0.7376 0.088 Uiso calc R 1
C C19 -0.36167(13) 0.12711(15) 0.45664(14) 0.0694(6) Uani d . 1
H H19A -0.3558 0.1872 0.4316 0.104 Uiso calc R 1
H H19B -0.4206 0.1192 0.4778 0.104 Uiso calc R 1
H H19C -0.3495 0.0814 0.4133 0.104 Uiso calc R 1
C C5 0.40876(14) 0.14969(15) 0.33424(14) 0.0702(6) Uani d . 1
H H5 0.4696 0.1466 0.3402 0.084 Uiso calc R 1
C C14 -0.02789(14) 0.08449(15) 0.83679(13) 0.0688(6) Uani d . 1
H H14 -0.0494 0.0587 0.8877 0.083 Uiso calc R 1
C C4 0.37335(14) 0.16551(14) 0.25431(14) 0.0697(6) Uani d . 1
H H4 0.4095 0.1724 0.2061 0.084 Uiso calc R 1
C C3 0.28342(15) 0.17102(15) 0.24630(13) 0.0693(6) Uani d . 1
H H3 0.2587 0.1827 0.1922 0.083 Uiso calc R 1
H H3A -0.0361(12) 0.1030(12) 0.4967(13) 0.064(6) Uiso d . 1

loop_
_atom_site_aniso_label
_atom_site_aniso_U_11
_atom_site_aniso_U_22
_atom_site_aniso_U_33
_atom_site_aniso_U_12
_atom_site_aniso_U_13
_atom_site_aniso_U_23
O1 0.0414(7) 0.0769(9) 0.0497(8) 0.0025(6) -0.0059(6) 0.0046(6)
N2 0.0399(8) 0.0599(9) 0.0499(9) 0.0007(7) -0.0033(7) 0.0006(7)
C8 0.0357(9) 0.0468(10) 0.0469(10) 0.0019(7) -0.0011(7) 0.0011(7)
O2 0.0520(7) 0.0551(7) 0.0536(8) -0.0024(6) -0.0030(6) -0.0066(6)
N1 0.0381(8) 0.0576(9) 0.0466(9) 0.0006(6) -0.0007(6) 0.0015(6)
N3 0.0367(8) 0.0660(10) 0.0453(9) 0.0018(7) -0.0008(7) -0.0032(7)
C12 0.0359(9) 0.0491(9) 0.0488(10) 0.0003(7) -0.0040(7) -0.0028(8)
C17 0.0380(9) 0.0528(10) 0.0516(10) 0.0018(8) -0.0029(8) -0.0054(8)
C11 0.0373(9) 0.0415(9) 0.0499(10) 0.0027(7) -0.0038(8) -0.0014(7)
C1 0.0445(10) 0.0463(10) 0.0502(10) -0.0018(7) 0.0043(8) -0.0017(8)
C18 0.0392(10) 0.0598(12) 0.0635(12) -0.0014(8) -0.0033(8) -0.0013(9)
C9 0.0378(9) 0.0471(10) 0.0488(10) 0.0012(7) -0.0017(8) -0.0003(8)
C7 0.0379(9) 0.0456(9) 0.0521(11) 0.0020(7) -0.0023(8) 0.0002(8)
C6 0.0462(11) 0.0714(13) 0.0620(12) -0.0004(9) 0.0045(9) 0.0099(10)
C16 0.0357(9) 0.0586(11) 0.0523(11) 0.0010(8) -0.0005(8) -0.0026(8)
C2 0.0520(11) 0.0724(13) 0.0536(12) -0.0025(9) 0.0034(9) -0.0050(9)
C15 0.0549(11) 0.0806(14) 0.0445(11) 0.0075(10) -0.0050(9) -0.0094(10)
C13 0.0615(12) 0.0687(12) 0.0531(12) -0.0185(10) -0.0049(10) 0.0037(10)
C10 0.0428(10) 0.0812(14) 0.0530(12) 0.0065(9) -0.0070(8) 0.0047(10)
C19 0.0436(11) 0.0901(15) 0.0745(14) 0.0001(10) -0.0103(10) -0.0080(11)
C5 0.0499(12) 0.0837(15) 0.0771(16) -0.0035(10) 0.0138(11) 0.0048(11)
C14 0.0635(13) 0.0914(16) 0.0514(13) -0.0126(12) -0.0007(10) 0.0080(11)
C4 0.0657(14) 0.0785(14) 0.0648(14) -0.0132(11) 0.0212(11) -0.0046(11)
C3 0.0768(15) 0.0825(15) 0.0487(12) -0.0076(12) 0.0050(11) -0.0034(10)

loop_
_atom_type_symbol
_atom_type_description
_atom_type_scat_dispersion_real
_atom_type_scat_dispersion_imag
_atom_type_scat_source
C C 0.0033 0.0016 'International Tables Vol C Tables 4.2.6.8 and 6.1.1.4'
H H 0.0000 0.0000 'International Tables Vol C Tables 4.2.6.8 and 6.1.1.4'
N N 0.0061 0.0033 'International Tables Vol C Tables 4.2.6.8 and 6.1.1.4'
O O 0.0106 0.0060 'International Tables Vol C Tables 4.2.6.8 and 6.1.1.4'

loop_
_geom_angle_atom_site_label_1
_geom_angle_atom_site_label_2
_geom_angle_atom_site_label_3
_geom_angle
C9 N2 N1 106.61(14)
C11 C8 C7 122.74(15)
C11 C8 C9 131.62(15)
C7 C8 C9 105.64(14)
C15 O2 C12 105.91(14)
C7 N1 N2 111.45(13)
C7 N1 C1 129.85(15)
N2 N1 C1 118.67(14)
C11 N3 C16 126.34(16)
C11 N3 H3A 114.8(12)
C16 N3 H3A 118.9(12)
C13 C12 O2 109.71(16)
C13 C12 C11 134.50(16)
O2 C12 C11 115.79(14)
C16 C17 C18 110.72(15)
C16 C17 H17A 109.5
C18 C17 H17A 109.5
C16 C17 H17B 109.5
C18 C17 H17B 109.5
H17A C17 H17B 108.1
N3 C11 C8 120.06(16)
N3 C11 C12 117.67(15)
C8 C11 C12 122.26(14)
C2 C1 C6 119.02(17)
C2 C1 N1 121.73(16)
C6 C1 N1 119.24(16)
C17 C18 C19 113.83(17)
C17 C18 H18A 108.8
C19 C18 H18A 108.8
C17 C18 H18B 108.8
C19 C18 H18B 108.8
H18A C18 H18B 107.7
N2 C9 C8 111.41(15)
N2 C9 C10 118.75(15)
C8 C9 C10 129.75(15)
O1 C7 N1 126.00(16)
O1 C7 C8 129.15(15)
N1 C7 C8 104.86(14)
C5 C6 C1 119.87(19)
C5 C6 H6 120.1
C1 C6 H6 120.1
N3 C16 C17 111.20(14)
N3 C16 H16A 109.4
C17 C16 H16A 109.4
N3 C16 H16B 109.4
C17 C16 H16B 109.4
H16A C16 H16B 108.0
C1 C2 C3 119.90(19)
C1 C2 H2 120.0
C3 C2 H2 120.0
C14 C15 O2 110.68(17)
C14 C15 H15 124.7
O2 C15 H15 124.7
C12 C13 C14 107.03(17)
C12 C13 H13 126.5
C14 C13 H13 126.5
C9 C10 H10A 109.5
C9 C10 H10B 109.5
H10A C10 H10B 109.5
C9 C10 H10C 109.5
H10A C10 H10C 109.5
H10B C10 H10C 109.5
C18 C19 H19A 109.5
C18 C19 H19B 109.5
H19A C19 H19B 109.5
C18 C19 H19C 109.5
H19A C19 H19C 109.5
H19B C19 H19C 109.5
C4 C5 C6 121.3(2)
C4 C5 H5 119.3
C6 C5 H5 119.3
C15 C14 C13 106.66(18)
C15 C14 H14 126.7
C13 C14 H14 126.7
C5 C4 C3 118.89(19)
C5 C4 H4 120.6
C3 C4 H4 120.6
C4 C3 C2 121.0(2)
C4 C3 H3 119.5
C2 C3 H3 119.5

loop_
_geom_bond_atom_site_label_1
_geom_bond_atom_site_label_2
_geom_bond_site_symmetry_2
_geom_bond_distance
O1 C7 . 1.2544(19)
N2 C9 . 1.309(2)
N2 N1 . 1.4041(19)
C8 C11 . 1.393(2)
C8 C7 . 1.432(2)
C8 C9 . 1.437(2)
O2 C15 . 1.363(2)
O2 C12 . 1.3690(19)
N1 C7 . 1.387(2)
N1 C1 . 1.410(2)
N3 C11 . 1.329(2)
N3 C16 . 1.467(2)
N3 H3A . 0.891(19)
C12 C13 . 1.336(2)
C12 C11 . 1.464(2)
C17 C16 . 1.510(2)
C17 C18 . 1.513(2)
C17 H17A . 0.9700
C17 H17B . 0.9700
C1 C2 . 1.379(2)
C1 C6 . 1.392(2)
C18 C19 . 1.516(3)
C18 H18A . 0.9700
C18 H18B . 0.9700
C9 C10 . 1.494(2)
C7 O1 1 1.2544(19)
C6 C5 . 1.377(3)
C6 H6 . 0.9300
C16 H16A . 0.9700
C16 H16B . 0.9700
C2 C3 . 1.386(3)
C2 H2 . 0.9300
C15 C14 . 1.326(3)
C15 H15 . 0.9300
C13 C14 . 1.409(3)
C13 H13 . 0.9300
C10 H10A . 0.9600
C10 H10B . 0.9600
C10 H10C . 0.9600
C19 H19A . 0.9600
C19 H19B . 0.9600
C19 H19C . 0.9600
C5 C4 . 1.365(3)
C5 H5 . 0.9300
C14 H14 . 0.9300
C4 C3 . 1.374(3)
C4 H4 . 0.9300
C3 H3 . 0.9300

loop_
_geom_hbond_atom_site_label_D
_geom_hbond_atom_site_label_H
_geom_hbond_atom_site_label_A
_geom_hbond_site_symmetry_A
_geom_hbond_distance_DH
_geom_hbond_distance_HA
_geom_hbond_distance_DA
_geom_hbond_angle_DHA
N3 H3A O1 1 0.891(19) 2.022(19) 2.750(2) 138.0(16)
C2 H2 O1 1 0.93 2.30 2.939(2) 125.0
C15 H15 O1 7_566 0.93 2.57 3.374(2) 144.7

loop_
_geom_torsion_atom_site_label_1
_geom_torsion_atom_site_label_2
_geom_torsion_atom_site_label_3
_geom_torsion_atom_site_label_4
_geom_torsion_site_symmetry_1
_geom_torsion_site_symmetry_4
_geom_torsion
C9 N2 N1 C7 . . -1.61(18)
C9 N2 N1 C1 . . -179.57(14)
C15 O2 C12 C13 . . -0.15(19)
C15 O2 C12 C11 . . -179.74(14)
C16 N3 C11 C8 . . -175.87(15)
C16 N3 C11 C12 . . 3.9(2)
C7 C8 C11 N3 . . 7.2(2)
C9 C8 C11 N3 . . -172.23(16)
C7 C8 C11 C12 . . -172.57(15)
C9 C8 C11 C12 . . 8.0(3)
C13 C12 C11 N3 . . 57.2(3)
O2 C12 C11 N3 . . -123.33(16)
C13 C12 C11 C8 . . -123.1(2)
O2 C12 C11 C8 . . 56.4(2)
C7 N1 C1 C2 . . 5.4(3)
N2 N1 C1 C2 . . -177.10(16)
C7 N1 C1 C6 . . -175.58(16)
N2 N1 C1 C6 . . 1.9(2)
C16 C17 C18 C19 . . -175.67(15)
N1 N2 C9 C8 . . 0.30(18)
N1 N2 C9 C10 . . 176.99(15)
C11 C8 C9 N2 . . -179.51(16)
C7 C8 C9 N2 . . 1.03(19)
C11 C8 C9 C10 . . 4.3(3)
C7 C8 C9 C10 . . -175.19(18)
O1 O1 C7 N1 1 . 0.00(9)
O1 O1 C7 C8 1 . 0.00(5)
N2 N1 C7 O1 . 1 -177.39(15)
C1 N1 C7 O1 . 1 0.3(3)
N2 N1 C7 O1 . . -177.39(15)
C1 N1 C7 O1 . . 0.3(3)
N2 N1 C7 C8 . . 2.20(18)
C1 N1 C7 C8 . . 179.87(15)
C11 C8 C7 O1 . 1 -1.9(3)
C9 C8 C7 O1 . 1 177.67(17)
C11 C8 C7 O1 . . -1.9(3)
C9 C8 C7 O1 . . 177.67(17)
C11 C8 C7 N1 . . 178.57(14)
C9 C8 C7 N1 . . -1.90(17)
C2 C1 C6 C5 . . -0.8(3)
N1 C1 C6 C5 . . -179.87(17)
C11 N3 C16 C17 . . 166.66(16)
C18 C17 C16 N3 . . 176.50(14)
C6 C1 C2 C3 . . 0.6(3)
N1 C1 C2 C3 . . 179.66(17)
C12 O2 C15 C14 . . 0.5(2)
O2 C12 C13 C14 . . -0.3(2)
C11 C12 C13 C14 . . 179.22(18)
C1 C6 C5 C4 . . 0.1(3)
O2 C15 C14 C13 . . -0.7(2)
C12 C13 C14 C15 . . 0.6(2)
C6 C5 C4 C3 . . 0.7(3)
C5 C4 C3 C2 . . -0.9(3)
C1 C2 C3 C4 . . 0.2(3)
